data_7061160
loop_
_publ_author_name
'Guo, Liping'
'Guo, Changjia'
'Peng, Shuqi'
'Song, Renyuan'

_publ_section_title
;
 Synthesis, structure, and coordination chemistry of a neutral
 pyrrolyl-functionalized amidinate ligand
;
_journal_issue 5
_journal_name_full 'New Journal of Chemistry'
_journal_page_first 2465
_journal_page_last 2471
_journal_paper_doi 10.1039/D1NJ05548H
_journal_volume 46
_journal_year 2022
_chemical_formula_moiety 'C39 H56 Er N3 Si2'
_chemical_formula_sum 'C39 H56 Er N3 Si2'
_chemical_formula_weight 790.30
_space_group_crystal_system triclinic
_space_group_IT_number 2
_space_group_name_Hall '-P 1'
_space_group_name_H-M_alt 'P -1'
_atom_sites_solution_hydrogens geom
_audit_creation_date 2021-12-11
_audit_creation_method
;
Olex2 1.5
(compiled 2021.12.09 svn.r5202d8cf for OlexSys, GUI svn.r6439)
;
_audit_update_record
;
2021-12-15 deposited with the CCDC.	2021-12-20 downloaded from the CCDC.
;
_cell_angle_alpha 93.5150(10)
_cell_angle_beta 98.1530(10)
_cell_angle_gamma 98.1800(10)
_cell_formula_units_Z 4
_cell_length_a 11.4267(8)
_cell_length_b 18.5276(13)
_cell_length_c 20.0773(14)
_cell_measurement_reflns_used 9360
_cell_measurement_temperature 298.15
_cell_measurement_theta_max 27.554
_cell_measurement_theta_min 2.224
_cell_volume 4150.4(5)
_computing_cell_refinement 'SAINT v7.34A (Bruker, 200?)'
_computing_data_collection 'Bruker SMART APEX II diffractrometer'
_computing_data_reduction 'SAINT v7.34A (Bruker, 200?)'
_computing_molecular_graphics 'Olex2 1.5 (Dolomanov et al., 2009)'
_computing_publication_material 'Olex2 1.5 (Dolomanov et al., 2009)'
_computing_structure_refinement 'SHELXL 2018/3 (Sheldrick, 2015)'
_diffrn_ambient_temperature 298.15
_diffrn_detector 'CCD area detector'
_diffrn_measured_fraction_theta_full 0.997
_diffrn_measured_fraction_theta_max 0.969
_diffrn_measurement_device 'three-circle diffractometer'
_diffrn_measurement_device_type 'Bruker APEX-II CCD'
_diffrn_measurement_method '\f and \w scans'
_diffrn_radiation_monochromator graphite
_diffrn_radiation_probe x-ray
_diffrn_radiation_type MoK\a
_diffrn_radiation_wavelength 0.71073
_diffrn_reflns_av_R_equivalents 0.0224
_diffrn_reflns_av_unetI/netI 0.0266
_diffrn_reflns_Laue_measured_fraction_full 0.997
_diffrn_reflns_Laue_measured_fraction_max 0.969
_diffrn_reflns_limit_h_max 14
_diffrn_reflns_limit_h_min -14
_diffrn_reflns_limit_k_max 24
_diffrn_reflns_limit_k_min -24
_diffrn_reflns_limit_l_max 26
_diffrn_reflns_limit_l_min -25
_diffrn_reflns_number 47688
_diffrn_reflns_point_group_measured_fraction_full 0.997
_diffrn_reflns_point_group_measured_fraction_max 0.969
_diffrn_reflns_theta_full 25.242
_diffrn_reflns_theta_max 27.573
_diffrn_reflns_theta_min 1.028
_diffrn_source 'sealed X-ray tube'
_diffrn_source_current 30.0
_diffrn_source_power 1.5
_diffrn_source_target Mo
_diffrn_source_voltage 50.0
_exptl_absorpt_coefficient_mu 2.107
_exptl_absorpt_correction_T_max 0.6429
_exptl_absorpt_correction_T_min 0.6103
_exptl_absorpt_correction_type multi-scan
_exptl_absorpt_process_details 'SADABS-2016/2 (Bruker,2016/2) was used for absorption correction.'
_exptl_crystal_colour 'clear light colourless'
_exptl_crystal_colour_lustre clear
_exptl_crystal_colour_modifier light
_exptl_crystal_colour_primary colourless
_exptl_crystal_density_diffrn 1.265
_exptl_crystal_description block
_exptl_crystal_F_000 1628
_exptl_crystal_recrystallization_method
'The crystals were growth by means of evaporation of a mixture of n-hexane and toluene at RT.'
_exptl_crystal_size_max 0.26
_exptl_crystal_size_mid 0.25
_exptl_crystal_size_min 0.23
_refine_diff_density_max 0.913
_refine_diff_density_min -1.047
_refine_diff_density_rms 0.059
_refine_ls_extinction_method none
_refine_ls_goodness_of_fit_ref 1.010
_refine_ls_hydrogen_treatment constr
_refine_ls_matrix_type full
_refine_ls_number_parameters 897
_refine_ls_number_reflns 18624
_refine_ls_number_restraints 117
_refine_ls_restrained_S_all 1.013
_refine_ls_R_factor_all 0.0366
_refine_ls_R_factor_gt 0.0250
_refine_ls_shift/su_max 0.004
_refine_ls_shift/su_mean 0.000
_refine_ls_structure_factor_coef Fsqd
_refine_ls_weighting_details 'w=1/[\s^2^(Fo^2^)+(0.0208P)^2^+2.3364P] where P=(Fo^2^+2Fc^2^)/3'
_refine_ls_weighting_scheme calc
_refine_ls_wR_factor_gt 0.0551
_refine_ls_wR_factor_ref 0.0603
_reflns_Friedel_coverage 0.000
_reflns_number_gt 15009
_reflns_number_total 18624
_reflns_threshold_expression 'I > 2\s(I)'
_cod_data_source_file d1nj05548h2.cif
_cod_data_source_block complex7
_cod_depositor_comments 'Adding full bibliography for 7061153--7061161.cif.'
_cod_database_code 7061160
_shelx_shelxl_version_number 2018/3
_shelx_space_group_comment
;
The symmetry employed for this shelxl refinement is uniquely defined
by the following loop, which should always be used as a source of
symmetry information in preference to the above space-group names.
They are only intended as comments.
;
_shelx_estimated_absorpt_t_max 0.643
_shelx_estimated_absorpt_t_min 0.610
_exptl_crystal_mounting_method 'The title complex was mounted in a sealed capillary.'
_olex2_refinement_description
;
1. Fixed Uiso
 At 1.2 times of:
  All C(H) groups, All C(H,H) groups
 At 1.5 times of:
  All C(H,H,H) groups
2. Restrained distances
 C74A-C72A \\sim C74A-C73A \\sim C73A-C72A
 with sigma of 0.02
 C74-C73 \\sim C73-C72 \\sim C74-C72
 with sigma of 0.02
 C35-C33 \\sim C35-C34 \\sim C34-C33
 with sigma of 0.02
 C34A-C33A \\sim C35A-C34A \\sim C35A-C33A
 with sigma of 0.02
 Si1-C34A \\sim Si1-C33 \\sim Si1-C33A \\sim Si1-C35 \\sim Si1-C35A \\sim
Si1-C34
 with sigma of 0.02
3. Rigid bond restraints
 C34, C35A, C35, C33A, C33, C34A, Si1
 with sigma for 1-2 distances of 0.001 and sigma for 1-3 distances of 0.002
4. Uiso/Uaniso restraints and constraints
C35 \\sim C33 \\sim C34 \\sim C33A \\sim C35A \\sim C34A \\sim C73 \\sim C72
\\sim C74 \\sim C73A \\sim C72A \\sim C74A: within 2A with sigma of 0.01 and
sigma for terminal atoms of 0.02 within 2A
Uanis(Si1) \\sim Ueq, Uanis(C33A) \\sim Ueq, Uanis(C35) \\sim Ueq, Uanis(C35A)
\\sim Ueq, Uanis(C34) \\sim Ueq, Uanis(C34A) \\sim Ueq, Uanis(C33) \\sim Ueq:
with sigma of 0.01 and sigma for terminal atoms of 0.02
5. Others
 Sof(C33A)=Sof(H33D)=Sof(H33E)=Sof(H33F)=Sof(C35A)=Sof(H35D)=Sof(H35E)=
 Sof(H35F)=Sof(C34A)=Sof(H34D)=Sof(H34E)=Sof(H34F)=1-FVAR(1)
 Sof(C35)=Sof(H35A)=Sof(H35B)=Sof(H35C)=Sof(C33)=Sof(H33A)=Sof(H33B)=Sof(H33C)=
 Sof(C34)=Sof(H34A)=Sof(H34B)=Sof(H34C)=FVAR(1)
 Sof(C73A)=Sof(H73D)=Sof(H73E)=Sof(H73F)=Sof(C72A)=Sof(H72D)=Sof(H72E)=
 Sof(H72F)=Sof(C74A)=Sof(H74D)=Sof(H74E)=Sof(H74F)=1-FVAR(2)
 Sof(C73)=Sof(H73A)=Sof(H73B)=Sof(H73C)=Sof(C72)=Sof(H72A)=Sof(H72B)=Sof(H72C)=
 Sof(C74)=Sof(H74A)=Sof(H74B)=Sof(H74C)=FVAR(2)
6.a Ternary CH refined with riding coordinates:
 C68(H68), C26(H26), C29(H29), C65(H65)
6.b Secondary CH2 refined with riding coordinates:
 C75(H75A,H75B), C71(H71A,H71B), C36(H36A,H36B), C32(H32A,H32B)
6.c Aromatic/amide H refined with riding coordinates:
 C3(H3), C15(H15), C2(H2), C63(H63), C42(H42), C50(H50), C19(H19), C54(H54),
 C48(H48), C11(H11), C47(H47), C22(H22), C57(H57), C41(H41), C8(H8), C18(H18),
 C49(H49), C23(H23), C61(H61), C24(H24), C58(H58), C16(H16), C10(H10), C17(H17),
  C56(H56), C62(H62), C9(H9), C55(H55)
6.d Idealised Me refined as rotating group:
 C73(H73A,H73B,H73C), C28(H28A,H28B,H28C), C38(H38A,H38B,H38C), C66(H66A,H66B,
 H66C), C78(H78A,H78B,H78C), C72(H72A,H72B,H72C), C44(H44A,H44B,H44C), C5(H5A,
 H5B,H5C), C76(H76A,H76B,H76C), C30(H30A,H30B,H30C), C6(H6A,H6B,H6C), C67(H67A,
 H67B,H67C), C70(H70A,H70B,H70C), C35(H35A,H35B,H35C), C31(H31A,H31B,H31C),
 C39(H39A,H39B,H39C), C74(H74A,H74B,H74C), C69(H69A,H69B,H69C), C77(H77A,H77B,
 H77C), C45(H45A,H45B,H45C), C37(H37A,H37B,H37C), C27(H27A,H27B,H27C), C33(H33A,
 H33B,H33C), C34(H34A,H34B,H34C), C33A(H33D,H33E,H33F), C35A(H35D,H35E,H35F),
 C34A(H34D,H34E,H34F), C73A(H73D,H73E,H73F), C72A(H72D,H72E,H72F), C74A(H74D,
 H74E,H74F)
;
_olex2_submission_special_instructions 'No special instructions were received'

loop_
_space_group_symop_operation_xyz
'x, y, z'
'-x, -y, -z'

loop_
_atom_site_label
_atom_site_type_symbol
_atom_site_fract_x
_atom_site_fract_y
_atom_site_fract_z
_atom_site_U_iso_or_equiv
_atom_site_adp_type
_atom_site_occupancy
_atom_site_site_symmetry_order
_atom_site_calc_flag
_atom_site_refinement_flags_posn
_atom_site_refinement_flags_adp
_atom_site_refinement_flags_occupancy
_atom_site_disorder_assembly
_atom_site_disorder_group
Er1 Er 0.35529(2) 0.66364(2) 0.32943(2) 0.04261(3) Uani 1 1 d . . . . .
Er2 Er -0.05187(2) 0.23577(2) 0.11275(2) 0.04605(4) Uani 1 1 d . . . . .
Si2 Si 0.07288(8) 0.72985(5) 0.24669(4) 0.0644(2) Uani 1 1 d . . . . .
Si3 Si -0.30225(8) 0.07376(5) 0.06772(5) 0.0723(2) Uani 1 1 d . . . . .
Si4 Si -0.17346(10) 0.40374(5) 0.18214(5) 0.0764(3) Uani 1 1 d . . . . .
Si1 Si 0.28038(10) 0.55274(5) 0.47274(5) 0.0750(3) Uani 1 1 d D U . . .
N3 N 0.45456(17) 0.78381(10) 0.36930(10) 0.0417(4) Uani 1 1 d . . . . .
N6 N 0.06981(17) 0.20917(11) 0.21299(10) 0.0418(4) Uani 1 1 d . . . . .
C52 C 0.1696(2) 0.24852(13) 0.20143(12) 0.0412(5) Uani 1 1 d . . . . .
N5 N 0.15224(18) 0.28288(11) 0.14467(10) 0.0486(5) Uani 1 1 d . . . . .
C12 C 0.4819(2) 0.73999(13) 0.19762(12) 0.0448(5) Uani 1 1 d . . . . .
C59 C 0.0655(2) 0.16002(13) 0.26539(12) 0.0424(5) Uani 1 1 d . . . . .
N2 N 0.46472(18) 0.74330(10) 0.26488(10) 0.0432(4) Uani 1 1 d . . . . .
C13 C 0.4964(2) 0.79926(12) 0.31300(12) 0.0403(5) Uani 1 1 d . . . . .
C3 C 0.3387(3) 0.52789(15) 0.25841(15) 0.0614(7) Uani 1 1 d . . . . .
H3 H 0.274899 0.496318 0.269616 0.074 Uiso 1 1 calc R U . . .
N1 N 0.4483(2) 0.60896(11) 0.20712(11) 0.0509(5) Uani 1 1 d . . . . .
C64 C 0.0065(2) 0.17693(14) 0.31926(12) 0.0461(6) Uani 1 1 d . . . . .
C14 C 0.5729(2) 0.86927(13) 0.30446(12) 0.0453(5) Uani 1 1 d . . . . .
C21 C 0.4067(2) 0.85696(14) 0.46389(13) 0.0508(6) Uani 1 1 d . . . . .
C20 C 0.4929(2) 0.82669(13) 0.43251(12) 0.0445(5) Uani 1 1 d . . . . .
C53 C 0.2872(2) 0.25227(14) 0.24557(13) 0.0490(6) Uani 1 1 d . . . . .
C1 C 0.5240(3) 0.59032(15) 0.26164(15) 0.0575(7) Uani 1 1 d . . . . .
C25 C 0.6110(2) 0.83187(15) 0.46556(13) 0.0549(6) Uani 1 1 d . . . . .
N4 N 0.0941(3) 0.29566(13) 0.01387(12) 0.0638(6) Uani 1 1 d . . . . .
C51 C 0.2336(2) 0.33175(13) 0.11741(14) 0.0510(6) Uani 1 1 d . . . . .
C4 C 0.3342(3) 0.57091(14) 0.20527(13) 0.0540(6) Uani 1 1 d . . . . .
C43 C -0.0146(3) 0.32154(19) 0.00094(14) 0.0689(8) Uani 1 1 d . . . . .
C15 C 0.6819(2) 0.86897(16) 0.28229(16) 0.0608(7) Uani 1 1 d . . . . .
H15 H 0.707796 0.824694 0.272508 0.073 Uiso 1 1 calc R U . . .
C7 C 0.4758(3) 0.66915(14) 0.16710(13) 0.0519(6) Uani 1 1 d . . . . .
C2 C 0.4566(3) 0.53982(15) 0.29305(15) 0.0636(8) Uani 1 1 d . . . . .
H2 H 0.484112 0.517147 0.330996 0.076 Uiso 1 1 calc R U . . .
C68 C -0.0515(2) 0.24501(16) 0.32380(14) 0.0557(7) Uani 1 1 d . . . . .
H68 H -0.032855 0.273698 0.286211 0.067 Uiso 1 1 calc R U . . .
C46 C 0.2032(3) 0.33817(14) 0.04811(14) 0.0589(7) Uani 1 1 d . . . . .
C63 C -0.0042(3) 0.12789(17) 0.36870(15) 0.0610(7) Uani 1 1 d . . . . .
H63 H -0.042628 0.139087 0.404984 0.073 Uiso 1 1 calc R U . . .
C60 C 0.1091(2) 0.09287(15) 0.25975(14) 0.0554(7) Uani 1 1 d . . . . .
C42 C -0.0997(4) 0.2626(2) -0.02258(15) 0.0814(10) Uani 1 1 d . . . . .
H42 H -0.180936 0.263590 -0.035408 0.098 Uiso 1 1 calc R U . . .
C75 C -0.1888(3) 0.31022(16) 0.14346(17) 0.0648(8) Uani 1 1 d . . . . .
H75A H -0.244128 0.310199 0.102077 0.078 Uiso 1 1 calc R U . . .
H75B H -0.233363 0.281145 0.172737 0.078 Uiso 1 1 calc R U . . .
C50 C 0.3361(3) 0.37651(15) 0.15093(16) 0.0609(7) Uani 1 1 d . . . . .
H50 H 0.358452 0.374956 0.197131 0.073 Uiso 1 1 calc R U . . .
C19 C 0.5348(3) 0.93556(14) 0.31780(15) 0.0616(7) Uani 1 1 d . . . . .
H19 H 0.461606 0.936653 0.332763 0.074 Uiso 1 1 calc R U . . .
C54 C 0.3849(3) 0.23212(18) 0.21940(18) 0.0694(8) Uani 1 1 d . . . . .
H54 H 0.377486 0.215865 0.174029 0.083 Uiso 1 1 calc R U . . .
C71 C -0.1527(3) 0.11609(17) 0.10823(18) 0.0771(10) Uani 1 1 d . . . . .
H71A H -0.099528 0.086127 0.090258 0.092 Uiso 1 1 calc R U . . .
H71B H -0.150381 0.105901 0.155172 0.092 Uiso 1 1 calc R U . . .
C48 C 0.3732(4) 0.42786(18) 0.0472(2) 0.0880(12) Uani 1 1 d . . . . .
H48 H 0.420589 0.459572 0.024160 0.106 Uiso 1 1 calc R U . . .
C11 C 0.4974(3) 0.79721(15) 0.15578(14) 0.0586(7) Uani 1 1 d . . . . .
H11 H 0.499664 0.845177 0.173159 0.070 Uiso 1 1 calc R U . . .
C26 C 0.2767(2) 0.84790(15) 0.43249(14) 0.0552(6) Uani 1 1 d . . . . .
H26 H 0.269070 0.822985 0.387249 0.066 Uiso 1 1 calc R U . . .
C73 C -0.407(6) 0.139(3) 0.086(3) 0.116(10) Uani 0.21(4) 1 d D U P A 1
H73A H -0.390183 0.155985 0.132727 0.175 Uiso 0.21(4) 1 calc R U P A 1
H73B H -0.487667 0.114132 0.075147 0.175 Uiso 0.21(4) 1 calc R U P A 1
H73C H -0.395909 0.179455 0.058774 0.175 Uiso 0.21(4) 1 calc R U P A 1
C29 C 0.7065(3) 0.79539(19) 0.43783(15) 0.0683(8) Uani 1 1 d . . . . .
H29 H 0.677582 0.780183 0.390021 0.082 Uiso 1 1 calc R U . . .
C47 C 0.2721(4) 0.38561(17) 0.01314(18) 0.0795(10) Uani 1 1 d . . . . .
H47 H 0.249791 0.388647 -0.032865 0.095 Uiso 1 1 calc R U . . .
C22 C 0.4426(3) 0.89507(18) 0.52721(15) 0.0709(9) Uani 1 1 d . . . . .
H22 H 0.386999 0.916740 0.547878 0.085 Uiso 1 1 calc R U . . .
C40 C 0.0765(4) 0.22061(17) -0.00112(16) 0.0728(9) Uani 1 1 d . . . . .
C28 C 0.2002(3) 0.8003(2) 0.4729(2) 0.0933(12) Uani 1 1 d . . . . .
H28A H 0.226984 0.753565 0.475331 0.140 Uiso 1 1 calc R U . . .
H28B H 0.118306 0.793579 0.451505 0.140 Uiso 1 1 calc R U . . .
H28C H 0.206481 0.823342 0.517696 0.140 Uiso 1 1 calc R U . . .
C38 C -0.0328(3) 0.6772(2) 0.17402(18) 0.0928(12) Uani 1 1 d . . . . .
H38A H 0.011738 0.652599 0.145089 0.139 Uiso 1 1 calc R U . . .
H38B H -0.075402 0.710364 0.148908 0.139 Uiso 1 1 calc R U . . .
H38C H -0.088612 0.641863 0.190913 0.139 Uiso 1 1 calc R U . . .
C57 C 0.4098(3) 0.2821(3) 0.35334(18) 0.0991(14) Uani 1 1 d . . . . .
H57 H 0.418558 0.299894 0.398371 0.119 Uiso 1 1 calc R U . . .
C41 C -0.0427(4) 0.2002(2) -0.02396(16) 0.0836(11) Uani 1 1 d . . . . .
H41 H -0.080145 0.152691 -0.038127 0.100 Uiso 1 1 calc R U . . .
C36 C 0.1507(3) 0.66987(16) 0.30142(15) 0.0610(7) Uani 1 1 d . . . . .
H36A H 0.115017 0.620654 0.283349 0.073 Uiso 1 1 calc R U . . .
H36B H 0.123154 0.676983 0.344550 0.073 Uiso 1 1 calc R U . . .
C66 C 0.0858(4) 0.0006(2) 0.1598(2) 0.1070(14) Uani 1 1 d . . . . .
H66A H 0.080976 -0.040259 0.186961 0.161 Uiso 1 1 calc R U . . .
H66B H 0.119460 -0.011764 0.120182 0.161 Uiso 1 1 calc R U . . .
H66C H 0.007054 0.012347 0.146583 0.161 Uiso 1 1 calc R U . . .
C8 C 0.4880(3) 0.65577(17) 0.10045(15) 0.0758(10) Uani 1 1 d . . . . .
H8 H 0.484311 0.608057 0.082008 0.091 Uiso 1 1 calc R U . . .
C18 C 0.6057(4) 1.00028(17) 0.30885(18) 0.0837(11) Uani 1 1 d . . . . .
H18 H 0.579609 1.044773 0.317342 0.100 Uiso 1 1 calc R U . . .
C78 C -0.0118(4) 0.4368(2) 0.2185(3) 0.1279(18) Uani 1 1 d . . . . .
H78A H 0.014250 0.405175 0.251903 0.192 Uiso 1 1 calc R U . . .
H78B H -0.003922 0.485744 0.239100 0.192 Uiso 1 1 calc R U . . .
H78C H 0.036445 0.436247 0.183129 0.192 Uiso 1 1 calc R U . . .
C72 C -0.301(4) 0.056(3) -0.008(3) 0.134(10) Uani 0.21(4) 1 d D U P A 1
H72A H -0.290695 0.100972 -0.029844 0.201 Uiso 0.21(4) 1 calc R U P A 1
H72B H -0.376043 0.027186 -0.028075 0.201 Uiso 0.21(4) 1 calc R U P A 1
H72C H -0.236999 0.029494 -0.014110 0.201 Uiso 0.21(4) 1 calc R U P A 1
C49 C 0.4049(3) 0.42361(17) 0.1150(2) 0.0776(10) Uani 1 1 d . . . . .
H49 H 0.473852 0.452747 0.137553 0.093 Uiso 1 1 calc R U . . .
C23 C 0.5568(3) 0.9013(2) 0.55945(17) 0.0835(10) Uani 1 1 d . . . . .
H23 H 0.578516 0.926867 0.601779 0.100 Uiso 1 1 calc R U . . .
C61 C 0.0952(3) 0.04615(17) 0.31103(17) 0.0700(8) Uani 1 1 d . . . . .
H61 H 0.124010 0.001721 0.308390 0.084 Uiso 1 1 calc R U . . .
C24 C 0.6404(3) 0.86985(19) 0.52941(15) 0.0743(9) Uani 1 1 d . . . . .
H24 H 0.718120 0.873961 0.552133 0.089 Uiso 1 1 calc R U . . .
C58 C 0.3003(3) 0.2770(2) 0.31242(15) 0.0710(9) Uani 1 1 d . . . . .
H58 H 0.235167 0.290452 0.330383 0.085 Uiso 1 1 calc R U . . .
C16 C 0.7530(3) 0.9341(2) 0.27452(19) 0.0812(10) Uani 1 1 d . . . . .
H16 H 0.826968 0.933517 0.260443 0.097 Uiso 1 1 calc R U . . .
C32 C 0.3811(3) 0.62250(16) 0.43937(14) 0.0609(7) Uani 1 1 d . . . . .
H32A H 0.458486 0.606069 0.445100 0.073 Uiso 1 1 calc R U . . .
H32B H 0.389302 0.665974 0.470172 0.073 Uiso 1 1 calc R U . . .
C65 C 0.1658(3) 0.06726(18) 0.20084(18) 0.0748(9) Uani 1 1 d . . . . .
H65 H 0.173663 0.107174 0.171152 0.090 Uiso 1 1 calc R U . . .
C10 C 0.5094(3) 0.78310(17) 0.08892(16) 0.0758(10) Uani 1 1 d . . . . .
H10 H 0.520054 0.821999 0.062123 0.091 Uiso 1 1 calc R U . . .
C44 C 0.1785(4) 0.17785(19) 0.0058(2) 0.0986(13) Uani 1 1 d . . . . .
H44A H 0.147900 0.126483 0.000974 0.148 Uiso 1 1 calc R U . . .
H44B H 0.226062 0.190412 0.049408 0.148 Uiso 1 1 calc R U . . .
H44C H 0.226891 0.189196 -0.028665 0.148 Uiso 1 1 calc R U . . .
C17 C 0.7142(4) 0.99905(19) 0.2875(2) 0.0874(11) Uani 1 1 d . . . . .
H17 H 0.761631 1.042733 0.281939 0.105 Uiso 1 1 calc R U . . .
C5 C 0.6526(3) 0.62190(19) 0.27602(19) 0.0796(10) Uani 1 1 d . . . . .
H5A H 0.688917 0.603820 0.316479 0.119 Uiso 1 1 calc R U . . .
H5B H 0.660495 0.674272 0.281951 0.119 Uiso 1 1 calc R U . . .
H5C H 0.691589 0.608059 0.238953 0.119 Uiso 1 1 calc R U . . .
C56 C 0.5047(3) 0.2609(3) 0.3276(2) 0.1009(14) Uani 1 1 d . . . . .
H56 H 0.577743 0.263138 0.355403 0.121 Uiso 1 1 calc R U . . .
C76 C -0.2639(5) 0.4138(2) 0.2517(3) 0.143(2) Uani 1 1 d . . . . .
H76A H -0.345880 0.393329 0.235874 0.215 Uiso 1 1 calc R U . . .
H76B H -0.259033 0.464781 0.265785 0.215 Uiso 1 1 calc R U . . .
H76C H -0.233420 0.388612 0.289176 0.215 Uiso 1 1 calc R U . . .
C30 C 0.8243(3) 0.8482(3) 0.4420(2) 0.1146(16) Uani 1 1 d . . . . .
H30A H 0.808577 0.892252 0.421967 0.172 Uiso 1 1 calc R U . . .
H30B H 0.878441 0.825538 0.418145 0.172 Uiso 1 1 calc R U . . .
H30C H 0.859402 0.859785 0.488426 0.172 Uiso 1 1 calc R U . . .
C62 C 0.0411(3) 0.06350(18) 0.36476(17) 0.0715(9) Uani 1 1 d . . . . .
H62 H 0.034803 0.031727 0.398624 0.086 Uiso 1 1 calc R U . . .
C6 C 0.2353(3) 0.57677(18) 0.15038(15) 0.0724(9) Uani 1 1 d . . . . .
H6A H 0.246071 0.549362 0.110127 0.109 Uiso 1 1 calc R U . . .
H6B H 0.235630 0.627208 0.141831 0.109 Uiso 1 1 calc R U . . .
H6C H 0.160356 0.557548 0.163644 0.109 Uiso 1 1 calc R U . . .
C67 C 0.2916(4) 0.0483(2) 0.2233(2) 0.1032(13) Uani 1 1 d . . . . .
H67A H 0.337853 0.087356 0.253719 0.155 Uiso 1 1 calc R U . . .
H67B H 0.330455 0.041683 0.184483 0.155 Uiso 1 1 calc R U . . .
H67C H 0.284959 0.003908 0.245769 0.155 Uiso 1 1 calc R U . . .
C70 C -0.1874(3) 0.2244(2) 0.3159(2) 0.0833(10) Uani 1 1 d . . . . .
H70A H -0.215785 0.195571 0.273786 0.125 Uiso 1 1 calc R U . . .
H70B H -0.223584 0.268073 0.316352 0.125 Uiso 1 1 calc R U . . .
H70C H -0.208094 0.196598 0.352429 0.125 Uiso 1 1 calc R U . . .
C35 C 0.2411(13) 0.4671(5) 0.4172(5) 0.125(3) Uani 0.658(16) 1 d D U P B 1
H35A H 0.187345 0.474588 0.377873 0.188 Uiso 0.658(16) 1 calc R U P B 1
H35B H 0.203208 0.429260 0.441085 0.188 Uiso 0.658(16) 1 calc R U P B 1
H35C H 0.312442 0.452747 0.403813 0.188 Uiso 0.658(16) 1 calc R U P B 1
C31 C 0.7258(4) 0.7268(3) 0.4734(2) 0.1101(15) Uani 1 1 d . . . . .
H31A H 0.753578 0.740045 0.520602 0.165 Uiso 1 1 calc R U . . .
H31B H 0.784215 0.703409 0.454053 0.165 Uiso 1 1 calc R U . . .
H31C H 0.651623 0.693860 0.468112 0.165 Uiso 1 1 calc R U . . .
C39 C 0.1795(3) 0.7971(2) 0.2108(2) 0.0918(12) Uani 1 1 d . . . . .
H39A H 0.232450 0.826506 0.246942 0.138 Uiso 1 1 calc R U . . .
H39B H 0.135583 0.828081 0.183605 0.138 Uiso 1 1 calc R U . . .
H39C H 0.225240 0.771430 0.183496 0.138 Uiso 1 1 calc R U . . .
C74 C -0.371(5) -0.007(3) 0.109(3) 0.135(10) Uani 0.21(4) 1 d D U P A 1
H74A H -0.308729 -0.026472 0.136841 0.202 Uiso 0.21(4) 1 calc R U P A 1
H74B H -0.411893 -0.044251 0.075150 0.202 Uiso 0.21(4) 1 calc R U P A 1
H74C H -0.426215 0.008112 0.136844 0.202 Uiso 0.21(4) 1 calc R U P A 1
C69 C -0.0055(3) 0.2930(2) 0.38912(18) 0.0835(10) Uani 1 1 d . . . . .
H69A H -0.023513 0.266203 0.426801 0.125 Uiso 1 1 calc R U . . .
H69B H -0.043457 0.335987 0.388912 0.125 Uiso 1 1 calc R U . . .
H69C H 0.079495 0.306975 0.392872 0.125 Uiso 1 1 calc R U . . .
C77 C -0.2232(4) 0.4688(2) 0.1193(3) 0.1203(17) Uani 1 1 d . . . . .
H77A H -0.160002 0.483335 0.093828 0.180 Uiso 1 1 calc R U . . .
H77B H -0.242369 0.511257 0.142771 0.180 Uiso 1 1 calc R U . . .
H77C H -0.292704 0.445002 0.089163 0.180 Uiso 1 1 calc R U . . .
C45 C -0.0213(4) 0.40121(19) 0.00886(18) 0.0878(11) Uani 1 1 d . . . . .
H45A H 0.013933 0.425190 -0.026168 0.132 Uiso 1 1 calc R U . . .
H45B H 0.021404 0.421595 0.052103 0.132 Uiso 1 1 calc R U . . .
H45C H -0.103461 0.408216 0.005754 0.132 Uiso 1 1 calc R U . . .
C9 C 0.5059(4) 0.71381(19) 0.06123(16) 0.0882(12) Uani 1 1 d . . . . .
H9 H 0.515535 0.705626 0.016297 0.106 Uiso 1 1 calc R U . . .
C55 C 0.4934(3) 0.2363(2) 0.2611(2) 0.0909(12) Uani 1 1 d . . . . .
H55 H 0.558865 0.222330 0.243814 0.109 Uiso 1 1 calc R U . . .
C37 C -0.0220(4) 0.7843(3) 0.2920(2) 0.1277(19) Uani 1 1 d . . . . .
H37A H -0.074556 0.752036 0.314181 0.192 Uiso 1 1 calc R U . . .
H37B H -0.068560 0.809545 0.260176 0.192 Uiso 1 1 calc R U . . .
H37C H 0.028350 0.819230 0.324983 0.192 Uiso 1 1 calc R U . . .
C27 C 0.2306(4) 0.9196(2) 0.4251(3) 0.1192(17) Uani 1 1 d . . . . .
H27A H 0.149677 0.910731 0.402021 0.179 Uiso 1 1 calc R U . . .
H27B H 0.279783 0.949901 0.399557 0.179 Uiso 1 1 calc R U . . .
H27C H 0.232793 0.943915 0.468979 0.179 Uiso 1 1 calc R U . . .
C33 C 0.3471(10) 0.5251(6) 0.5569(4) 0.121(3) Uani 0.658(16) 1 d D U P B 1
H33A H 0.417728 0.503956 0.551918 0.182 Uiso 0.658(16) 1 calc R U P B 1
H33B H 0.289950 0.489785 0.572917 0.182 Uiso 0.658(16) 1 calc R U P B 1
H33C H 0.367730 0.567373 0.588734 0.182 Uiso 0.658(16) 1 calc R U P B 1
C34 C 0.1405(9) 0.5880(6) 0.4854(8) 0.135(4) Uani 0.658(16) 1 d D U P B 1
H34A H 0.157456 0.625581 0.522043 0.202 Uiso 0.658(16) 1 calc R U P B 1
H34B H 0.083365 0.548755 0.495913 0.202 Uiso 0.658(16) 1 calc R U P B 1
H34C H 0.108401 0.607814 0.444944 0.202 Uiso 0.658(16) 1 calc R U P B 1
C33A C 0.306(2) 0.4602(7) 0.4387(11) 0.116(5) Uani 0.342(16) 1 d D U P B 2
H33D H 0.284907 0.455299 0.390433 0.174 Uiso 0.342(16) 1 calc R U P B 2
H33E H 0.257737 0.422653 0.457800 0.174 Uiso 0.342(16) 1 calc R U P B 2
H33F H 0.389016 0.455563 0.450435 0.174 Uiso 0.342(16) 1 calc R U P B 2
C35A C 0.1157(10) 0.5556(13) 0.4415(12) 0.125(5) Uani 0.342(16) 1 d D U P B 2
H35D H 0.094894 0.601065 0.458098 0.188 Uiso 0.342(16) 1 calc R U P B 2
H35E H 0.067398 0.515670 0.457572 0.188 Uiso 0.342(16) 1 calc R U P B 2
H35F H 0.102023 0.551646 0.393006 0.188 Uiso 0.342(16) 1 calc R U P B 2
C34A C 0.292(2) 0.5512(13) 0.5661(5) 0.133(5) Uani 0.342(16) 1 d D U P B 2
H34D H 0.370173 0.542884 0.584669 0.199 Uiso 0.342(16) 1 calc R U P B 2
H34E H 0.233177 0.512681 0.576610 0.199 Uiso 0.342(16) 1 calc R U P B 2
H34F H 0.277000 0.597304 0.585193 0.199 Uiso 0.342(16) 1 calc R U P B 2
C73A C -0.4220(16) 0.1206(8) 0.0942(9) 0.112(3) Uani 0.79(4) 1 d D U P A 2
H73D H -0.425608 0.114910 0.141124 0.168 Uiso 0.79(4) 1 calc R U P A 2
H73E H -0.497197 0.099646 0.067805 0.168 Uiso 0.79(4) 1 calc R U P A 2
H73F H -0.405472 0.171715 0.087551 0.168 Uiso 0.79(4) 1 calc R U P A 2
C72A C -0.3154(12) 0.0735(9) -0.0295(6) 0.119(3) Uani 0.79(4) 1 d D U P A 2
H72D H -0.314046 0.122648 -0.042234 0.178 Uiso 0.79(4) 1 calc R U P A 2
H72E H -0.389260 0.044125 -0.050142 0.178 Uiso 0.79(4) 1 calc R U P A 2
H72F H -0.249562 0.053485 -0.044308 0.178 Uiso 0.79(4) 1 calc R U P A 2
C74A C -0.3338(13) -0.0261(6) 0.0831(9) 0.130(4) Uani 0.79(4) 1 d D U P A 2
H74D H -0.259914 -0.043384 0.098029 0.195 Uiso 0.79(4) 1 calc R U P A 2
H74E H -0.372797 -0.053799 0.041996 0.195 Uiso 0.79(4) 1 calc R U P A 2
H74F H -0.384757 -0.032016 0.117147 0.195 Uiso 0.79(4) 1 calc R U P A 2

loop_
_atom_site_aniso_label
_atom_site_aniso_U_11
_atom_site_aniso_U_22
_atom_site_aniso_U_33
_atom_site_aniso_U_23
_atom_site_aniso_U_13
_atom_site_aniso_U_12
Er1 0.05093(7) 0.03709(6) 0.03949(6) 0.00422(4) 0.00887(5) 0.00316(5)
Er2 0.04758(7) 0.04366(6) 0.04442(7) 0.00663(5) 0.00239(5) 0.00182(5)
Si2 0.0559(5) 0.0792(6) 0.0580(5) -0.0038(4) 0.0033(4) 0.0201(4)
Si3 0.0672(5) 0.0539(5) 0.0841(6) 0.0000(4) -0.0079(5) -0.0087(4)
Si4 0.0943(7) 0.0492(5) 0.0931(7) 0.0128(4) 0.0352(6) 0.0119(5)
Si1 0.1029(7) 0.0668(5) 0.0603(5) 0.0235(4) 0.0246(5) 0.0101(5)
N3 0.0456(11) 0.0408(10) 0.0383(10) -0.0013(8) 0.0087(8) 0.0048(8)
N6 0.0375(10) 0.0452(11) 0.0432(11) 0.0095(9) 0.0076(8) 0.0039(8)
C52 0.0389(12) 0.0416(12) 0.0442(13) 0.0008(10) 0.0102(10) 0.0068(10)
N5 0.0473(12) 0.0503(12) 0.0479(12) 0.0108(9) 0.0117(9) -0.0005(9)
C12 0.0512(14) 0.0429(13) 0.0425(13) 0.0042(10) 0.0153(11) 0.0069(11)
C59 0.0341(11) 0.0455(13) 0.0460(13) 0.0109(10) 0.0016(10) 0.0020(10)
N2 0.0542(12) 0.0364(10) 0.0403(11) 0.0003(8) 0.0136(9) 0.0056(9)
C13 0.0384(12) 0.0387(12) 0.0449(13) 0.0009(10) 0.0077(10) 0.0098(9)
C3 0.087(2) 0.0406(14) 0.0568(17) 0.0013(12) 0.0204(15) 0.0023(14)
N1 0.0695(15) 0.0384(11) 0.0466(12) 0.0010(9) 0.0135(10) 0.0104(10)
C64 0.0350(12) 0.0551(15) 0.0471(14) 0.0129(11) 0.0033(10) 0.0024(10)
C14 0.0494(14) 0.0407(13) 0.0444(13) 0.0015(10) 0.0066(11) 0.0034(10)
C21 0.0627(16) 0.0464(14) 0.0446(14) 0.0003(11) 0.0135(12) 0.0086(12)
C20 0.0536(14) 0.0395(12) 0.0387(12) 0.0005(10) 0.0067(11) 0.0025(10)
C53 0.0381(13) 0.0531(15) 0.0554(15) 0.0066(12) 0.0098(11) 0.0026(11)
C1 0.0689(18) 0.0480(15) 0.0589(17) -0.0005(12) 0.0118(14) 0.0201(13)
C25 0.0543(16) 0.0619(17) 0.0450(14) -0.0022(12) 0.0042(12) 0.0027(13)
N4 0.0901(19) 0.0539(14) 0.0466(13) 0.0057(11) 0.0196(12) -0.0013(13)
C51 0.0555(15) 0.0413(13) 0.0589(16) 0.0033(11) 0.0239(13) 0.0017(11)
C4 0.0742(18) 0.0386(13) 0.0488(15) -0.0042(11) 0.0131(13) 0.0064(12)
C43 0.089(2) 0.077(2) 0.0419(15) 0.0173(14) 0.0119(15) 0.0098(18)
C15 0.0502(16) 0.0550(16) 0.079(2) 0.0097(14) 0.0152(14) 0.0054(13)
C7 0.0692(17) 0.0428(13) 0.0469(14) 0.0044(11) 0.0194(13) 0.0085(12)
C2 0.096(2) 0.0452(15) 0.0553(17) 0.0086(13) 0.0153(16) 0.0250(15)
C68 0.0485(15) 0.0684(18) 0.0565(16) 0.0165(13) 0.0207(12) 0.0130(13)
C46 0.0772(19) 0.0447(14) 0.0584(17) 0.0048(12) 0.0301(15) 0.0019(13)
C63 0.0533(16) 0.076(2) 0.0540(16) 0.0228(14) 0.0094(13) 0.0040(14)
C60 0.0538(15) 0.0502(15) 0.0612(17) 0.0107(13) 0.0007(13) 0.0101(12)
C42 0.095(3) 0.098(3) 0.0451(17) 0.0093(17) 0.0050(17) -0.002(2)
C75 0.0587(17) 0.0592(17) 0.076(2) 0.0118(15) 0.0078(15) 0.0069(14)
C50 0.0614(17) 0.0489(15) 0.0731(19) 0.0016(13) 0.0238(15) -0.0010(13)
C19 0.076(2) 0.0445(15) 0.0671(18) 0.0043(13) 0.0220(15) 0.0091(13)
C54 0.0469(16) 0.080(2) 0.082(2) -0.0053(17) 0.0141(15) 0.0134(15)
C71 0.073(2) 0.0581(18) 0.088(2) 0.0125(17) -0.0164(18) -0.0060(15)
C48 0.113(3) 0.0591(19) 0.100(3) 0.0060(19) 0.069(2) -0.0114(19)
C11 0.082(2) 0.0434(14) 0.0518(16) 0.0066(12) 0.0212(14) 0.0038(13)
C26 0.0581(16) 0.0595(16) 0.0522(15) 0.0020(12) 0.0165(13) 0.0163(13)
C73 0.077(15) 0.119(18) 0.132(17) -0.021(14) 0.011(14) -0.039(15)
C29 0.0531(17) 0.098(2) 0.0508(16) -0.0026(16) -0.0021(13) 0.0164(16)
C47 0.117(3) 0.0575(18) 0.069(2) 0.0046(15) 0.050(2) -0.0041(19)
C22 0.082(2) 0.075(2) 0.0551(18) -0.0160(15) 0.0157(16) 0.0163(17)
C40 0.108(3) 0.0568(18) 0.0540(18) 0.0006(14) 0.0280(18) 0.0003(18)
C28 0.072(2) 0.117(3) 0.095(3) 0.031(2) 0.023(2) 0.007(2)
C38 0.080(2) 0.127(3) 0.064(2) -0.004(2) 0.0002(18) 0.005(2)
C57 0.056(2) 0.170(4) 0.060(2) 0.001(2) 0.0015(16) -0.012(2)
C41 0.109(3) 0.078(2) 0.0539(19) -0.0074(16) 0.0163(19) -0.018(2)
C36 0.0595(17) 0.0641(18) 0.0582(17) 0.0035(14) 0.0125(14) 0.0030(14)
C66 0.136(4) 0.078(3) 0.105(3) -0.019(2) -0.004(3) 0.045(3)
C8 0.122(3) 0.0544(17) 0.0571(18) -0.0043(14) 0.0375(19) 0.0128(18)
C18 0.123(3) 0.0406(16) 0.088(2) 0.0014(15) 0.026(2) 0.0031(18)
C78 0.125(4) 0.082(3) 0.157(5) -0.011(3) -0.003(3) -0.019(3)
C72 0.090(14) 0.192(19) 0.084(19) -0.009(16) -0.025(15) -0.055(14)
C49 0.073(2) 0.0523(17) 0.109(3) -0.0040(17) 0.042(2) -0.0104(15)
C23 0.093(3) 0.094(3) 0.0545(19) -0.0304(18) 0.0027(18) 0.006(2)
C61 0.076(2) 0.0532(17) 0.080(2) 0.0238(15) -0.0011(17) 0.0151(15)
C24 0.068(2) 0.091(2) 0.0536(18) -0.0129(16) -0.0046(15) -0.0002(17)
C58 0.0408(15) 0.110(3) 0.0591(18) -0.0010(17) 0.0125(13) -0.0020(15)
C16 0.0556(18) 0.079(2) 0.107(3) 0.019(2) 0.0197(18) -0.0101(16)
C32 0.076(2) 0.0567(16) 0.0509(16) 0.0083(13) 0.0110(14) 0.0104(14)
C65 0.092(2) 0.0607(19) 0.080(2) 0.0097(16) 0.0190(19) 0.0317(18)
C10 0.116(3) 0.0599(19) 0.0552(18) 0.0154(15) 0.0314(18) 0.0027(18)
C44 0.129(4) 0.062(2) 0.111(3) -0.008(2) 0.052(3) 0.007(2)
C17 0.096(3) 0.058(2) 0.098(3) 0.0098(19) 0.016(2) -0.0236(19)
C5 0.071(2) 0.080(2) 0.091(3) 0.0037(19) 0.0106(18) 0.0271(18)
C56 0.0409(18) 0.161(4) 0.095(3) 0.019(3) -0.0035(18) 0.008(2)
C76 0.229(6) 0.084(3) 0.153(5) 0.025(3) 0.120(5) 0.050(4)
C30 0.060(2) 0.187(5) 0.084(3) -0.023(3) 0.0141(19) -0.010(3)
C62 0.072(2) 0.071(2) 0.073(2) 0.0373(17) 0.0050(17) 0.0072(16)
C6 0.083(2) 0.071(2) 0.0580(18) -0.0035(15) 0.0025(16) 0.0044(17)
C67 0.095(3) 0.104(3) 0.127(4) 0.021(3) 0.032(3) 0.049(2)
C70 0.0487(17) 0.101(3) 0.107(3) 0.028(2) 0.0144(18) 0.0256(17)
C35 0.171(9) 0.089(4) 0.101(4) -0.004(3) 0.037(5) -0.041(5)
C31 0.106(3) 0.143(4) 0.097(3) 0.023(3) 0.009(2) 0.071(3)
C39 0.088(3) 0.078(2) 0.107(3) 0.030(2) -0.003(2) 0.013(2)
C74 0.118(18) 0.060(15) 0.20(2) 0.040(15) -0.044(16) -0.034(13)
C69 0.081(2) 0.085(2) 0.086(2) -0.0076(19) 0.0235(19) 0.0138(19)
C77 0.148(4) 0.090(3) 0.148(4) 0.053(3) 0.059(3) 0.051(3)
C45 0.120(3) 0.077(2) 0.073(2) 0.0241(18) 0.016(2) 0.026(2)
C9 0.145(4) 0.075(2) 0.0501(18) 0.0024(16) 0.042(2) 0.010(2)
C55 0.0420(17) 0.117(3) 0.114(3) 0.003(3) 0.0094(19) 0.0199(18)
C37 0.118(4) 0.173(5) 0.102(3) -0.026(3) 0.006(3) 0.086(4)
C27 0.092(3) 0.071(2) 0.194(5) 0.015(3) -0.001(3) 0.034(2)
C33 0.176(8) 0.128(7) 0.067(3) 0.049(4) 0.024(4) 0.021(5)
C34 0.118(5) 0.142(7) 0.174(9) 0.072(6) 0.083(5) 0.033(5)
C33A 0.156(12) 0.056(4) 0.133(10) 0.003(6) 0.036(9) -0.007(7)
C35A 0.092(3) 0.147(11) 0.145(10) 0.074(9) 0.036(6) 0.000(6)
C34A 0.185(12) 0.155(12) 0.0641(17) 0.034(6) 0.044(6) 0.006(10)
C73A 0.084(6) 0.106(7) 0.136(7) -0.033(5) 0.037(4) -0.018(6)
C72A 0.081(5) 0.192(9) 0.064(5) -0.018(5) -0.009(4) -0.012(5)
C74A 0.114(7) 0.055(4) 0.201(10) -0.002(5) -0.013(7) -0.015(4)

loop_
_atom_type_symbol
_atom_type_description
_atom_type_scat_dispersion_real
_atom_type_scat_dispersion_imag
_atom_type_scat_source
C C 0.0033 0.0016 'International Tables Vol C Tables 4.2.6.8 and 6.1.1.4'
H H 0.0000 0.0000 'International Tables Vol C Tables 4.2.6.8 and 6.1.1.4'
Er Er -0.2586 4.9576 'International Tables Vol C Tables 4.2.6.8 and 6.1.1.4'
N N 0.0061 0.0033 'International Tables Vol C Tables 4.2.6.8 and 6.1.1.4'
Si Si 0.0817 0.0704 'International Tables Vol C Tables 4.2.6.8 and 6.1.1.4'

loop_
_geom_angle_atom_site_label_1
_geom_angle_atom_site_label_2
_geom_angle_atom_site_label_3
_geom_angle
_geom_angle_site_symmetry_1
_geom_angle_site_symmetry_3
_geom_angle_publ_flag
N3 Er1 C3 153.15(8) . . ?
N3 Er1 C1 107.10(7) . . ?
N3 Er1 C4 134.95(7) . . ?
N3 Er1 C2 128.47(8) . . ?
N2 Er1 N3 55.39(6) . . ?
N2 Er1 C3 102.89(7) . . ?
N2 Er1 C1 67.93(7) . . ?
N2 Er1 C4 79.61(7) . . ?
N2 Er1 C2 95.18(8) . . ?
N2 Er1 C32 137.60(9) . . ?
C3 Er1 C1 46.24(9) . . ?
C3 Er1 C4 27.80(7) . . ?
C3 Er1 C2 29.10(9) . . ?
C4 Er1 C1 45.66(8) . . ?
C2 Er1 C1 27.36(8) . . ?
C2 Er1 C4 46.27(8) . . ?
C36 Er1 N3 107.64(9) . . ?
C36 Er1 N2 109.19(9) . . ?
C36 Er1 C3 93.88(10) . . ?
C36 Er1 C1 133.03(9) . . ?
C36 Er1 C4 87.37(10) . . ?
C36 Er1 C2 122.66(10) . . ?
C36 Er1 C32 106.30(10) . . ?
C32 Er1 N3 92.22(8) . . ?
C32 Er1 C3 97.04(9) . . ?
C32 Er1 C1 102.92(9) . . ?
C32 Er1 C4 124.77(9) . . ?
C32 Er1 C2 84.47(10) . . ?
N6 Er2 C43 135.75(8) . . ?
N6 Er2 C42 155.25(10) . . ?
N6 Er2 C40 108.98(9) . . ?
N6 Er2 C41 130.95(10) . . ?
N5 Er2 N6 55.30(7) . . ?
N5 Er2 C43 80.46(9) . . ?
N5 Er2 C42 104.19(9) . . ?
N5 Er2 C40 69.66(9) . . ?
N5 Er2 C41 97.09(10) . . ?
C43 Er2 C40 46.18(10) . . ?
C42 Er2 C43 27.87(9) . . ?
C42 Er2 C40 46.64(12) . . ?
C42 Er2 C41 29.17(11) . . ?
C75 Er2 N6 108.90(9) . . ?
C75 Er2 N5 116.46(9) . . ?
C75 Er2 C43 89.94(11) . . ?
C75 Er2 C42 92.27(12) . . ?
C75 Er2 C40 135.57(11) . . ?
C75 Er2 C41 120.03(12) . . ?
C71 Er2 N6 87.10(9) . . ?
C71 Er2 N5 130.49(10) . . ?
C71 Er2 C43 127.28(11) . . ?
C71 Er2 C42 100.03(12) . . ?
C71 Er2 C75 104.85(12) . . ?
C71 Er2 C40 99.39(12) . . ?
C71 Er2 C41 83.93(12) . . ?
C41 Er2 C43 46.47(10) . . ?
C41 Er2 C40 27.59(10) . . ?
C36 Si2 C38 112.50(17) . . ?
C36 Si2 C39 112.08(15) . . ?
C36 Si2 C37 112.81(18) . . ?
C39 Si2 C38 107.52(18) . . ?
C39 Si2 C37 106.5(2) . . ?
C37 Si2 C38 104.9(2) . . ?
C71 Si3 C73 107(2) . . ?
C71 Si3 C74 115.0(13) . . ?
C71 Si3 C73A 113.1(6) . . ?
C71 Si3 C72A 110.6(4) . . ?
C71 Si3 C74A 111.8(4) . . ?
C73 Si3 C74 98.8(18) . . ?
C72 Si3 C71 109.5(17) . . ?
C72 Si3 C73 114(2) . . ?
C72 Si3 C74 113(2) . . ?
C73A Si3 C72A 107.7(5) . . ?
C73A Si3 C74A 109.0(5) . . ?
C74A Si3 C72A 104.2(5) . . ?
C75 Si4 C78 109.51(18) . . ?
C75 Si4 C76 114.20(18) . . ?
C75 Si4 C77 112.0(2) . . ?
C76 Si4 C78 107.4(3) . . ?
C76 Si4 C77 105.1(2) . . ?
C77 Si4 C78 108.3(2) . . ?
C32 Si1 C35 113.0(3) . . ?
C32 Si1 C33 112.7(4) . . ?
C32 Si1 C34 110.1(3) . . ?
C32 Si1 C33A 108.1(7) . . ?
C32 Si1 C35A 113.0(5) . . ?
C32 Si1 C34A 118.2(7) . . ?
C35 Si1 C33 105.3(4) . . ?
C35 Si1 C34 108.6(4) . . ?
C34 Si1 C33 106.9(4) . . ?
C33A Si1 C35A 104.5(6) . . ?
C34A Si1 C33A 107.1(7) . . ?
C34A Si1 C35A 105.1(6) . . ?
C13 N3 Er1 96.29(14) . . ?
C13 N3 C20 123.8(2) . . ?
C20 N3 Er1 138.22(15) . . ?
C52 N6 Er2 95.77(14) . . ?
C52 N6 C59 123.4(2) . . ?
C59 N6 Er2 139.75(14) . . ?
N6 C52 N5 111.7(2) . . ?
N6 C52 C53 123.6(2) . . ?
N5 C52 C53 124.7(2) . . ?
C52 N5 Er2 97.15(14) . . ?
C52 N5 C51 128.9(2) . . ?
C51 N5 Er2 133.98(18) . . ?
N2 C12 C7 115.0(2) . . ?
N2 C12 C11 128.7(2) . . ?
C11 C12 C7 116.2(2) . . ?
C64 C59 N6 118.3(2) . . ?
C64 C59 C60 120.3(2) . . ?
C60 C59 N6 121.1(2) . . ?
C12 N2 Er1 133.59(15) . . ?
C13 N2 Er1 96.51(14) . . ?
C13 N2 C12 129.5(2) . . ?
N3 C13 N2 111.8(2) . . ?
N3 C13 C14 124.1(2) . . ?
N2 C13 C14 124.0(2) . . ?
Er1 C3 H3 109.3 . . ?
C4 C3 Er1 80.88(16) . . ?
C4 C3 H3 126.0 . . ?
C4 C3 C2 108.0(3) . . ?
C2 C3 Er1 76.74(16) . . ?
C2 C3 H3 126.0 . . ?
C1 N1 C7 125.4(2) . . ?
C4 N1 C1 109.7(2) . . ?
C4 N1 C7 123.7(2) . . ?
C59 C64 C68 122.0(2) . . ?
C63 C64 C59 119.1(3) . . ?
C63 C64 C68 118.9(2) . . ?
C15 C14 C13 120.6(2) . . ?
C15 C14 C19 119.0(2) . . ?
C19 C14 C13 120.3(2) . . ?
C20 C21 C26 122.5(2) . . ?
C22 C21 C20 118.3(3) . . ?
C22 C21 C26 119.1(3) . . ?
C21 C20 N3 118.3(2) . . ?
C21 C20 C25 120.7(2) . . ?
C25 C20 N3 120.7(2) . . ?
C54 C53 C52 120.5(3) . . ?
C58 C53 C52 120.2(2) . . ?
C58 C53 C54 119.2(3) . . ?
N1 C1 Er1 78.19(15) . . ?
N1 C1 C5 121.9(3) . . ?
C2 C1 Er1 71.01(16) . . ?
C2 C1 N1 106.6(3) . . ?
C2 C1 C5 131.5(3) . . ?
C5 C1 Er1 117.93(19) . . ?
C20 C25 C29 124.0(2) . . ?
C24 C25 C20 117.9(3) . . ?
C24 C25 C29 118.1(3) . . ?
C43 N4 C46 124.7(3) . . ?
C40 N4 C43 109.5(3) . . ?
C40 N4 C46 125.0(3) . . ?
N5 C51 C46 114.6(2) . . ?
C50 C51 N5 128.2(3) . . ?
C50 C51 C46 117.2(2) . . ?
C3 C4 Er1 71.32(15) . . ?
C3 C4 N1 107.0(3) . . ?
C3 C4 C6 131.0(3) . . ?
N1 C4 Er1 79.96(14) . . ?
N1 C4 C6 121.9(2) . . ?
C6 C4 Er1 118.09(19) . . ?
N4 C43 Er2 78.75(15) . . ?
N4 C43 C45 121.1(3) . . ?
C42 C43 Er2 72.38(18) . . ?
C42 C43 N4 107.1(3) . . ?
C42 C43 C45 131.6(4) . . ?
C45 C43 Er2 118.4(2) . . ?
C14 C15 H15 119.7 . . ?
C14 C15 C16 120.5(3) . . ?
C16 C15 H15 119.7 . . ?
C12 C7 N1 117.4(2) . . ?
C8 C7 C12 122.7(2) . . ?
C8 C7 N1 119.9(2) . . ?
Er1 C2 H2 111.0 . . ?
C3 C2 Er1 74.17(16) . . ?
C3 C2 H2 125.7 . . ?
C1 C2 Er1 81.63(16) . . ?
C1 C2 C3 108.7(3) . . ?
C1 C2 H2 125.7 . . ?
C64 C68 H68 107.8 . . ?
C64 C68 C70 110.2(2) . . ?
C64 C68 C69 112.8(2) . . ?
C70 C68 H68 107.8 . . ?
C69 C68 H68 107.8 . . ?
C69 C68 C70 110.1(3) . . ?
C51 C46 N4 117.7(2) . . ?
C47 C46 N4 119.9(3) . . ?
C47 C46 C51 122.3(3) . . ?
C64 C63 H63 119.5 . . ?
C62 C63 C64 121.1(3) . . ?
C62 C63 H63 119.5 . . ?
C59 C60 C65 124.2(2) . . ?
C61 C60 C59 117.6(3) . . ?
C61 C60 C65 118.1(3) . . ?
Er2 C42 H42 110.7 . . ?
C43 C42 Er2 79.74(18) . . ?
C43 C42 H42 126.1 . . ?
C43 C42 C41 107.8(4) . . ?
C41 C42 Er2 76.18(19) . . ?
C41 C42 H42 126.1 . . ?
Er2 C75 H75A 103.8 . . ?
Er2 C75 H75B 103.8 . . ?
Si4 C75 Er2 133.78(15) . . ?
Si4 C75 H75A 103.8 . . ?
Si4 C75 H75B 103.8 . . ?
H75A C75 H75B 105.4 . . ?
C51 C50 H50 120.1 . . ?
C51 C50 C49 119.8(3) . . ?
C49 C50 H50 120.1 . . ?
C14 C19 H19 120.0 . . ?
C14 C19 C18 119.9(3) . . ?
C18 C19 H19 120.0 . . ?
C53 C54 H54 120.2 . . ?
C55 C54 C53 119.7(3) . . ?
C55 C54 H54 120.2 . . ?
Er2 C71 H71A 104.3 . . ?
Er2 C71 H71B 104.3 . . ?
Si3 C71 Er2 131.68(17) . . ?
Si3 C71 H71A 104.3 . . ?
Si3 C71 H71B 104.3 . . ?
H71A C71 H71B 105.6 . . ?
C47 C48 H48 119.9 . . ?
C47 C48 C49 120.1(3) . . ?
C49 C48 H48 119.9 . . ?
C12 C11 H11 119.7 . . ?
C10 C11 C12 120.6(3) . . ?
C10 C11 H11 119.7 . . ?
C21 C26 H26 107.8 . . ?
C28 C26 C21 110.4(3) . . ?
C28 C26 H26 107.8 . . ?
C27 C26 C21 113.1(3) . . ?
C27 C26 H26 107.8 . . ?
C27 C26 C28 109.7(3) . . ?
Si3 C73 H73A 109.5 . . ?
Si3 C73 H73B 109.5 . . ?
Si3 C73 H73C 109.5 . . ?
H73A C73 H73B 109.5 . . ?
H73A C73 H73C 109.5 . . ?
H73B C73 H73C 109.5 . . ?
C25 C29 H29 107.6 . . ?
C25 C29 C30 111.9(3) . . ?
C25 C29 C31 110.6(3) . . ?
C30 C29 H29 107.6 . . ?
C31 C29 H29 107.6 . . ?
C31 C29 C30 111.3(3) . . ?
C46 C47 H47 120.4 . . ?
C48 C47 C46 119.1(3) . . ?
C48 C47 H47 120.4 . . ?
C21 C22 H22 119.2 . . ?
C23 C22 C21 121.7(3) . . ?
C23 C22 H22 119.2 . . ?
N4 C40 Er2 77.62(17) . . ?
N4 C40 C44 121.6(3) . . ?
C41 C40 Er2 72.01(19) . . ?
C41 C40 N4 106.7(3) . . ?
C41 C40 C44 131.7(3) . . ?
C44 C40 Er2 118.4(2) . . ?
C26 C28 H28A 109.5 . . ?
C26 C28 H28B 109.5 . . ?
C26 C28 H28C 109.5 . . ?
H28A C28 H28B 109.5 . . ?
H28A C28 H28C 109.5 . . ?
H28B C28 H28C 109.5 . . ?
Si2 C38 H38A 109.5 . . ?
Si2 C38 H38B 109.5 . . ?
Si2 C38 H38C 109.5 . . ?
H38A C38 H38B 109.5 . . ?
H38A C38 H38C 109.5 . . ?
H38B C38 H38C 109.5 . . ?
C58 C57 H57 120.1 . . ?
C56 C57 H57 120.1 . . ?
C56 C57 C58 119.9(4) . . ?
Er2 C41 H41 111.8 . . ?
C42 C41 Er2 74.65(19) . . ?
C42 C41 H41 125.6 . . ?
C40 C41 Er2 80.39(19) . . ?
C40 C41 C42 108.9(3) . . ?
C40 C41 H41 125.6 . . ?
Er1 C36 H36A 104.6 . . ?
Er1 C36 H36B 104.6 . . ?
Si2 C36 Er1 130.76(15) . . ?
Si2 C36 H36A 104.6 . . ?
Si2 C36 H36B 104.6 . . ?
H36A C36 H36B 105.7 . . ?
H66A C66 H66B 109.5 . . ?
H66A C66 H66C 109.5 . . ?
H66B C66 H66C 109.5 . . ?
C65 C66 H66A 109.5 . . ?
C65 C66 H66B 109.5 . . ?
C65 C66 H66C 109.5 . . ?
C7 C8 H8 120.3 . . ?
C7 C8 C9 119.4(3) . . ?
C9 C8 H8 120.3 . . ?
C19 C18 H18 119.8 . . ?
C17 C18 C19 120.3(3) . . ?
C17 C18 H18 119.8 . . ?
Si4 C78 H78A 109.5 . . ?
Si4 C78 H78B 109.5 . . ?
Si4 C78 H78C 109.5 . . ?
H78A C78 H78B 109.5 . . ?
H78A C78 H78C 109.5 . . ?
H78B C78 H78C 109.5 . . ?
Si3 C72 H72A 109.5 . . ?
Si3 C72 H72B 109.5 . . ?
Si3 C72 H72C 109.5 . . ?
H72A C72 H72B 109.5 . . ?
H72A C72 H72C 109.5 . . ?
H72B C72 H72C 109.5 . . ?
C50 C49 H49 119.3 . . ?
C48 C49 C50 121.4(3) . . ?
C48 C49 H49 119.3 . . ?
C22 C23 H23 120.1 . . ?
C22 C23 C24 119.9(3) . . ?
C24 C23 H23 120.1 . . ?
C60 C61 H61 118.9 . . ?
C62 C61 C60 122.2(3) . . ?
C62 C61 H61 118.9 . . ?
C25 C24 H24 119.3 . . ?
C23 C24 C25 121.5(3) . . ?
C23 C24 H24 119.3 . . ?
C53 C58 C57 120.5(3) . . ?
C53 C58 H58 119.7 . . ?
C57 C58 H58 119.7 . . ?
C15 C16 H16 120.1 . . ?
C17 C16 C15 119.9(3) . . ?
C17 C16 H16 120.1 . . ?
Er1 C32 H32A 105.6 . . ?
Er1 C32 H32B 105.6 . . ?
Si1 C32 Er1 126.72(15) . . ?
Si1 C32 H32A 105.6 . . ?
Si1 C32 H32B 105.6 . . ?
H32A C32 H32B 106.1 . . ?
C60 C65 C66 110.8(3) . . ?
C60 C65 H65 107.9 . . ?
C60 C65 C67 112.3(3) . . ?
C66 C65 H65 107.9 . . ?
C67 C65 C66 109.7(3) . . ?
C67 C65 H65 107.9 . . ?
C11 C10 H10 119.1 . . ?
C9 C10 C11 121.7(3) . . ?
C9 C10 H10 119.1 . . ?
C40 C44 H44A 109.5 . . ?
C40 C44 H44B 109.5 . . ?
C40 C44 H44C 109.5 . . ?
H44A C44 H44B 109.5 . . ?
H44A C44 H44C 109.5 . . ?
H44B C44 H44C 109.5 . . ?
C18 C17 H17 119.8 . . ?
C16 C17 C18 120.3(3) . . ?
C16 C17 H17 119.8 . . ?
C1 C5 H5A 109.5 . . ?
C1 C5 H5B 109.5 . . ?
C1 C5 H5C 109.5 . . ?
H5A C5 H5B 109.5 . . ?
H5A C5 H5C 109.5 . . ?
H5B C5 H5C 109.5 . . ?
C57 C56 H56 119.8 . . ?
C57 C56 C55 120.4(3) . . ?
C55 C56 H56 119.8 . . ?
Si4 C76 H76A 109.5 . . ?
Si4 C76 H76B 109.5 . . ?
Si4 C76 H76C 109.5 . . ?
H76A C76 H76B 109.5 . . ?
H76A C76 H76C 109.5 . . ?
H76B C76 H76C 109.5 . . ?
C29 C30 H30A 109.5 . . ?
C29 C30 H30B 109.5 . . ?
C29 C30 H30C 109.5 . . ?
H30A C30 H30B 109.5 . . ?
H30A C30 H30C 109.5 . . ?
H30B C30 H30C 109.5 . . ?
C63 C62 H62 120.1 . . ?
C61 C62 C63 119.7(3) . . ?
C61 C62 H62 120.1 . . ?
C4 C6 H6A 109.5 . . ?
C4 C6 H6B 109.5 . . ?
C4 C6 H6C 109.5 . . ?
H6A C6 H6B 109.5 . . ?
H6A C6 H6C 109.5 . . ?
H6B C6 H6C 109.5 . . ?
C65 C67 H67A 109.5 . . ?
C65 C67 H67B 109.5 . . ?
C65 C67 H67C 109.5 . . ?
H67A C67 H67B 109.5 . . ?
H67A C67 H67C 109.5 . . ?
H67B C67 H67C 109.5 . . ?
C68 C70 H70A 109.5 . . ?
C68 C70 H70B 109.5 . . ?
C68 C70 H70C 109.5 . . ?
H70A C70 H70B 109.5 . . ?
H70A C70 H70C 109.5 . . ?
H70B C70 H70C 109.5 . . ?
Si1 C35 H35A 109.5 . . ?
Si1 C35 H35B 109.5 . . ?
Si1 C35 H35C 109.5 . . ?
H35A C35 H35B 109.5 . . ?
H35A C35 H35C 109.5 . . ?
H35B C35 H35C 109.5 . . ?
C29 C31 H31A 109.5 . . ?
C29 C31 H31B 109.5 . . ?
C29 C31 H31C 109.5 . . ?
H31A C31 H31B 109.5 . . ?
H31A C31 H31C 109.5 . . ?
H31B C31 H31C 109.5 . . ?
Si2 C39 H39A 109.5 . . ?
Si2 C39 H39B 109.5 . . ?
Si2 C39 H39C 109.5 . . ?
H39A C39 H39B 109.5 . . ?
H39A C39 H39C 109.5 . . ?
H39B C39 H39C 109.5 . . ?
Si3 C74 H74A 109.5 . . ?
Si3 C74 H74B 109.5 . . ?
Si3 C74 H74C 109.5 . . ?
H74A C74 H74B 109.5 . . ?
H74A C74 H74C 109.5 . . ?
H74B C74 H74C 109.5 . . ?
C68 C69 H69A 109.5 . . ?
C68 C69 H69B 109.5 . . ?
C68 C69 H69C 109.5 . . ?
H69A C69 H69B 109.5 . . ?
H69A C69 H69C 109.5 . . ?
H69B C69 H69C 109.5 . . ?
Si4 C77 H77A 109.5 . . ?
Si4 C77 H77B 109.5 . . ?
Si4 C77 H77C 109.5 . . ?
H77A C77 H77B 109.5 . . ?
H77A C77 H77C 109.5 . . ?
H77B C77 H77C 109.5 . . ?
C43 C45 H45A 109.5 . . ?
C43 C45 H45B 109.5 . . ?
C43 C45 H45C 109.5 . . ?
H45A C45 H45B 109.5 . . ?
H45A C45 H45C 109.5 . . ?
H45B C45 H45C 109.5 . . ?
C8 C9 H9 120.3 . . ?
C10 C9 C8 119.4(3) . . ?
C10 C9 H9 120.3 . . ?
C54 C55 H55 119.9 . . ?
C56 C55 C54 120.2(3) . . ?
C56 C55 H55 119.9 . . ?
Si2 C37 H37A 109.5 . . ?
Si2 C37 H37B 109.5 . . ?
Si2 C37 H37C 109.5 . . ?
H37A C37 H37B 109.5 . . ?
H37A C37 H37C 109.5 . . ?
H37B C37 H37C 109.5 . . ?
C26 C27 H27A 109.5 . . ?
C26 C27 H27B 109.5 . . ?
C26 C27 H27C 109.5 . . ?
H27A C27 H27B 109.5 . . ?
H27A C27 H27C 109.5 . . ?
H27B C27 H27C 109.5 . . ?
Si1 C33 H33A 109.5 . . ?
Si1 C33 H33B 109.5 . . ?
Si1 C33 H33C 109.5 . . ?
H33A C33 H33B 109.5 . . ?
H33A C33 H33C 109.5 . . ?
H33B C33 H33C 109.5 . . ?
Si1 C34 H34A 109.5 . . ?
Si1 C34 H34B 109.5 . . ?
Si1 C34 H34C 109.5 . . ?
H34A C34 H34B 109.5 . . ?
H34A C34 H34C 109.5 . . ?
H34B C34 H34C 109.5 . . ?
Si1 C33A H33D 109.5 . . ?
Si1 C33A H33E 109.5 . . ?
Si1 C33A H33F 109.5 . . ?
H33D C33A H33E 109.5 . . ?
H33D C33A H33F 109.5 . . ?
H33E C33A H33F 109.5 . . ?
Si1 C35A H35D 109.5 . . ?
Si1 C35A H35E 109.5 . . ?
Si1 C35A H35F 109.5 . . ?
H35D C35A H35E 109.5 . . ?
H35D C35A H35F 109.5 . . ?
H35E C35A H35F 109.5 . . ?
Si1 C34A H34D 109.5 . . ?
Si1 C34A H34E 109.5 . . ?
Si1 C34A H34F 109.5 . . ?
H34D C34A H34E 109.5 . . ?
H34D C34A H34F 109.5 . . ?
H34E C34A H34F 109.5 . . ?
Si3 C73A H73D 109.5 . . ?
Si3 C73A H73E 109.5 . . ?
Si3 C73A H73F 109.5 . . ?
H73D C73A H73E 109.5 . . ?
H73D C73A H73F 109.5 . . ?
H73E C73A H73F 109.5 . . ?
Si3 C72A H72D 109.5 . . ?
Si3 C72A H72E 109.5 . . ?
Si3 C72A H72F 109.5 . . ?
H72D C72A H72E 109.5 . . ?
H72D C72A H72F 109.5 . . ?
H72E C72A H72F 109.5 . . ?
Si3 C74A H74D 109.5 . . ?
Si3 C74A H74E 109.5 . . ?
Si3 C74A H74F 109.5 . . ?
H74D C74A H74E 109.5 . . ?
H74D C74A H74F 109.5 . . ?
H74E C74A H74F 109.5 . . ?

loop_
_geom_bond_atom_site_label_1
_geom_bond_atom_site_label_2
_geom_bond_distance
_geom_bond_site_symmetry_2
_geom_bond_publ_flag
Er1 N3 2.3853(19) . ?
Er1 N2 2.3644(19) . ?
Er1 C3 2.783(3) . ?
Er1 C1 2.945(3) . ?
Er1 C4 2.900(2) . ?
Er1 C2 2.815(3) . ?
Er1 C36 2.347(3) . ?
Er1 C32 2.372(3) . ?
Er2 N6 2.3978(19) . ?
Er2 N5 2.354(2) . ?
Er2 C43 2.874(3) . ?
Er2 C42 2.784(3) . ?
Er2 C75 2.348(3) . ?
Er2 C71 2.339(3) . ?
Er2 C40 2.906(3) . ?
Er2 C41 2.803(3) . ?
Si2 C38 1.878(4) . ?
Si2 C36 1.840(3) . ?
Si2 C39 1.866(4) . ?
Si2 C37 1.871(4) . ?
Si3 C71 1.829(3) . ?
Si3 C73 1.87(6) . ?
Si3 C72 1.54(5) . ?
Si3 C74 1.89(4) . ?
Si3 C73A 1.843(14) . ?
Si3 C72A 1.936(13) . ?
Si3 C74A 1.887(9) . ?
Si4 C75 1.829(3) . ?
Si4 C78 1.887(4) . ?
Si4 C76 1.867(4) . ?
Si4 C77 1.884(4) . ?
Si1 C32 1.829(3) . ?
Si1 C35 1.845(7) . ?
Si1 C33 1.885(6) . ?
Si1 C34 1.854(7) . ?
Si1 C33A 1.884(10) . ?
Si1 C35A 1.906(11) . ?
Si1 C34A 1.863(10) . ?
N3 C13 1.320(3) . ?
N3 C20 1.433(3) . ?
N6 C52 1.321(3) . ?
N6 C59 1.435(3) . ?
C52 N5 1.343(3) . ?
C52 C53 1.491(3) . ?
N5 C51 1.396(3) . ?
C12 N2 1.391(3) . ?
C12 C7 1.402(3) . ?
C12 C11 1.400(3) . ?
C59 C64 1.396(3) . ?
C59 C60 1.408(4) . ?
N2 C13 1.346(3) . ?
C13 C14 1.491(3) . ?
C3 H3 0.9300 . ?
C3 C4 1.370(4) . ?
C3 C2 1.407(4) . ?
N1 C1 1.388(3) . ?
N1 C4 1.386(3) . ?
N1 C7 1.439(3) . ?
C64 C68 1.510(4) . ?
C64 C63 1.393(3) . ?
C14 C15 1.382(4) . ?
C14 C19 1.384(4) . ?
C21 C20 1.404(4) . ?
C21 C26 1.512(4) . ?
C21 C22 1.394(4) . ?
C20 C25 1.404(4) . ?
C53 C54 1.386(4) . ?
C53 C58 1.372(4) . ?
C1 C2 1.368(4) . ?
C1 C5 1.483(4) . ?
C25 C29 1.515(4) . ?
C25 C24 1.397(4) . ?
N4 C43 1.391(4) . ?
N4 C46 1.435(4) . ?
N4 C40 1.384(4) . ?
C51 C46 1.402(4) . ?
C51 C50 1.394(4) . ?
C4 C6 1.482(4) . ?
C43 C42 1.366(5) . ?
C43 C45 1.489(5) . ?
C15 H15 0.9300 . ?
C15 C16 1.386(4) . ?
C7 C8 1.376(4) . ?
C2 H2 0.9300 . ?
C68 H68 0.9800 . ?
C68 C70 1.528(4) . ?
C68 C69 1.521(4) . ?
C46 C47 1.386(4) . ?
C63 H63 0.9300 . ?
C63 C62 1.368(4) . ?
C60 C61 1.397(4) . ?
C60 C65 1.510(4) . ?
C42 H42 0.9300 . ?
C42 C41 1.407(5) . ?
C75 H75A 0.9700 . ?
C75 H75B 0.9700 . ?
C50 H50 0.9300 . ?
C50 C49 1.395(4) . ?
C19 H19 0.9300 . ?
C19 C18 1.385(4) . ?
C54 H54 0.9300 . ?
C54 C55 1.384(4) . ?
C71 H71A 0.9700 . ?
C71 H71B 0.9700 . ?
C48 H48 0.9300 . ?
C48 C47 1.367(5) . ?
C48 C49 1.368(5) . ?
C11 H11 0.9300 . ?
C11 C10 1.382(4) . ?
C26 H26 0.9800 . ?
C26 C28 1.507(4) . ?
C26 C27 1.505(4) . ?
C73 H73A 0.9600 . ?
C73 H73B 0.9600 . ?
C73 H73C 0.9600 . ?
C29 H29 0.9800 . ?
C29 C30 1.535(5) . ?
C29 C31 1.523(5) . ?
C47 H47 0.9300 . ?
C22 H22 0.9300 . ?
C22 C23 1.357(5) . ?
C40 C41 1.365(5) . ?
C40 C44 1.495(5) . ?
C28 H28A 0.9600 . ?
C28 H28B 0.9600 . ?
C28 H28C 0.9600 . ?
C38 H38A 0.9600 . ?
C38 H38B 0.9600 . ?
C38 H38C 0.9600 . ?
C57 H57 0.9300 . ?
C57 C58 1.384(4) . ?
C57 C56 1.361(5) . ?
C41 H41 0.9300 . ?
C36 H36A 0.9700 . ?
C36 H36B 0.9700 . ?
C66 H66A 0.9600 . ?
C66 H66B 0.9600 . ?
C66 H66C 0.9600 . ?
C66 C65 1.544(5) . ?
C8 H8 0.9300 . ?
C8 C9 1.380(4) . ?
C18 H18 0.9300 . ?
C18 C17 1.370(5) . ?
C78 H78A 0.9600 . ?
C78 H78B 0.9600 . ?
C78 H78C 0.9600 . ?
C72 H72A 0.9600 . ?
C72 H72B 0.9600 . ?
C72 H72C 0.9600 . ?
C49 H49 0.9300 . ?
C23 H23 0.9300 . ?
C23 C24 1.377(5) . ?
C61 H61 0.9300 . ?
C61 C62 1.362(5) . ?
C24 H24 0.9300 . ?
C58 H58 0.9300 . ?
C16 H16 0.9300 . ?
C16 C17 1.363(5) . ?
C32 H32A 0.9700 . ?
C32 H32B 0.9700 . ?
C65 H65 0.9800 . ?
C65 C67 1.540(5) . ?
C10 H10 0.9300 . ?
C10 C9 1.360(4) . ?
C44 H44A 0.9600 . ?
C44 H44B 0.9600 . ?
C44 H44C 0.9600 . ?
C17 H17 0.9300 . ?
C5 H5A 0.9600 . ?
C5 H5B 0.9600 . ?
C5 H5C 0.9600 . ?
C56 H56 0.9300 . ?
C56 C55 1.365(5) . ?
C76 H76A 0.9600 . ?
C76 H76B 0.9600 . ?
C76 H76C 0.9600 . ?
C30 H30A 0.9600 . ?
C30 H30B 0.9600 . ?
C30 H30C 0.9600 . ?
C62 H62 0.9300 . ?
C6 H6A 0.9600 . ?
C6 H6B 0.9600 . ?
C6 H6C 0.9600 . ?
C67 H67A 0.9600 . ?
C67 H67B 0.9600 . ?
C67 H67C 0.9600 . ?
C70 H70A 0.9600 . ?
C70 H70B 0.9600 . ?
C70 H70C 0.9600 . ?
C35 H35A 0.9600 . ?
C35 H35B 0.9600 . ?
C35 H35C 0.9600 . ?
C31 H31A 0.9600 . ?
C31 H31B 0.9600 . ?
C31 H31C 0.9600 . ?
C39 H39A 0.9600 . ?
C39 H39B 0.9600 . ?
C39 H39C 0.9600 . ?
C74 H74A 0.9600 . ?
C74 H74B 0.9600 . ?
C74 H74C 0.9600 . ?
C69 H69A 0.9600 . ?
C69 H69B 0.9600 . ?
C69 H69C 0.9600 . ?
C77 H77A 0.9600 . ?
C77 H77B 0.9600 . ?
C77 H77C 0.9600 . ?
C45 H45A 0.9600 . ?
C45 H45B 0.9600 . ?
C45 H45C 0.9600 . ?
C9 H9 0.9300 . ?
C55 H55 0.9300 . ?
C37 H37A 0.9600 . ?
C37 H37B 0.9600 . ?
C37 H37C 0.9600 . ?
C27 H27A 0.9600 . ?
C27 H27B 0.9600 . ?
C27 H27C 0.9600 . ?
C33 H33A 0.9600 . ?
C33 H33B 0.9600 . ?
C33 H33C 0.9600 . ?
C34 H34A 0.9600 . ?
C34 H34B 0.9600 . ?
C34 H34C 0.9600 . ?
C33A H33D 0.9600 . ?
C33A H33E 0.9600 . ?
C33A H33F 0.9600 . ?
C35A H35D 0.9600 . ?
C35A H35E 0.9600 . ?
C35A H35F 0.9600 . ?
C34A H34D 0.9600 . ?
C34A H34E 0.9600 . ?
C34A H34F 0.9600 . ?
C73A H73D 0.9600 . ?
C73A H73E 0.9600 . ?
C73A H73F 0.9600 . ?
C72A H72D 0.9600 . ?
C72A H72E 0.9600 . ?
C72A H72F 0.9600 . ?
C74A H74D 0.9600 . ?
C74A H74E 0.9600 . ?
C74A H74F 0.9600 . ?

loop_
_geom_torsion_atom_site_label_1
_geom_torsion_atom_site_label_2
_geom_torsion_atom_site_label_3
_geom_torsion_atom_site_label_4
_geom_torsion
_geom_torsion_site_symmetry_1
_geom_torsion_site_symmetry_2
_geom_torsion_site_symmetry_3
_geom_torsion_site_symmetry_4
_geom_torsion_publ_flag
Er1 N3 C13 N2 -0.2(2) . . . . ?
Er1 N3 C13 C14 -178.4(2) . . . . ?
Er1 N3 C20 C21 -77.4(3) . . . . ?
Er1 N3 C20 C25 96.0(3) . . . . ?
Er1 N2 C13 N3 0.2(2) . . . . ?
Er1 N2 C13 C14 178.4(2) . . . . ?
Er1 C3 C4 N1 72.80(17) . . . . ?
Er1 C3 C4 C6 -111.4(3) . . . . ?
Er1 C3 C2 C1 -75.2(2) . . . . ?
Er1 C1 C2 C3 70.1(2) . . . . ?
Er2 N6 C52 N5 2.0(2) . . . . ?
Er2 N6 C52 C53 -176.6(2) . . . . ?
Er2 N6 C59 C64 -82.1(3) . . . . ?
Er2 N6 C59 C60 91.8(3) . . . . ?
Er2 N5 C51 C46 -23.3(4) . . . . ?
Er2 N5 C51 C50 153.4(2) . . . . ?
Er2 C43 C42 C41 -71.7(2) . . . . ?
Er2 C42 C41 C40 -73.9(2) . . . . ?
Er2 C40 C41 C42 70.0(2) . . . . ?
N3 C13 C14 C15 126.0(3) . . . . ?
N3 C13 C14 C19 -54.9(4) . . . . ?
N3 C20 C25 C29 1.4(4) . . . . ?
N3 C20 C25 C24 -175.2(3) . . . . ?
N6 C52 N5 Er2 -2.0(2) . . . . ?
N6 C52 N5 C51 176.7(2) . . . . ?
N6 C52 C53 C54 121.8(3) . . . . ?
N6 C52 C53 C58 -59.3(4) . . . . ?
N6 C59 C64 C68 -0.4(3) . . . . ?
N6 C59 C64 C63 176.6(2) . . . . ?
N6 C59 C60 C61 -176.3(2) . . . . ?
N6 C59 C60 C65 1.6(4) . . . . ?
C52 N6 C59 C64 113.1(3) . . . . ?
C52 N6 C59 C60 -73.0(3) . . . . ?
C52 N5 C51 C46 158.6(3) . . . . ?
C52 N5 C51 C50 -24.8(4) . . . . ?
C52 C53 C54 C55 179.7(3) . . . . ?
C52 C53 C58 C57 -178.7(3) . . . . ?
N5 C52 C53 C54 -56.6(4) . . . . ?
N5 C52 C53 C58 122.3(3) . . . . ?
N5 C51 C46 N4 0.7(4) . . . . ?
N5 C51 C46 C47 178.3(3) . . . . ?
N5 C51 C50 C49 -178.2(3) . . . . ?
C12 N2 C13 N3 173.9(2) . . . . ?
C12 N2 C13 C14 -7.9(4) . . . . ?
C12 C7 C8 C9 -0.7(5) . . . . ?
C12 C11 C10 C9 0.4(6) . . . . ?
C59 N6 C52 N5 172.2(2) . . . . ?
C59 N6 C52 C53 -6.4(4) . . . . ?
C59 C64 C68 C70 112.5(3) . . . . ?
C59 C64 C68 C69 -124.0(3) . . . . ?
C59 C64 C63 C62 -0.7(4) . . . . ?
C59 C60 C61 C62 0.5(4) . . . . ?
C59 C60 C65 C66 -112.3(3) . . . . ?
C59 C60 C65 C67 124.6(3) . . . . ?
N2 C12 C7 N1 2.3(4) . . . . ?
N2 C12 C7 C8 178.5(3) . . . . ?
N2 C12 C11 C10 -177.8(3) . . . . ?
N2 C13 C14 C15 -52.0(4) . . . . ?
N2 C13 C14 C19 127.2(3) . . . . ?
C13 N3 C20 C21 121.3(3) . . . . ?
C13 N3 C20 C25 -65.3(3) . . . . ?
C13 C14 C15 C16 -179.9(3) . . . . ?
C13 C14 C19 C18 -179.1(3) . . . . ?
N1 C1 C2 Er1 -70.82(18) . . . . ?
N1 C1 C2 C3 -0.7(3) . . . . ?
N1 C7 C8 C9 175.4(3) . . . . ?
C64 C59 C60 C61 -2.6(4) . . . . ?
C64 C59 C60 C65 175.3(3) . . . . ?
C64 C63 C62 C61 -1.4(5) . . . . ?
C14 C15 C16 C17 -1.3(5) . . . . ?
C14 C19 C18 C17 -0.7(5) . . . . ?
C21 C20 C25 C29 174.7(3) . . . . ?
C21 C20 C25 C24 -1.9(4) . . . . ?
C21 C22 C23 C24 0.3(6) . . . . ?
C20 N3 C13 N2 167.4(2) . . . . ?
C20 N3 C13 C14 -10.8(4) . . . . ?
C20 C21 C26 C28 111.9(3) . . . . ?
C20 C21 C26 C27 -124.7(3) . . . . ?
C20 C21 C22 C23 -2.1(5) . . . . ?
C20 C25 C29 C30 132.7(3) . . . . ?
C20 C25 C29 C31 -102.5(3) . . . . ?
C20 C25 C24 C23 0.1(5) . . . . ?
C53 C52 N5 Er2 176.5(2) . . . . ?
C53 C52 N5 C51 -4.8(4) . . . . ?
C53 C54 C55 C56 -0.7(6) . . . . ?
C1 N1 C4 Er1 66.26(18) . . . . ?
C1 N1 C4 C3 -0.5(3) . . . . ?
C1 N1 C4 C6 -176.8(2) . . . . ?
C1 N1 C7 C12 -70.2(3) . . . . ?
C1 N1 C7 C8 113.5(3) . . . . ?
N4 C43 C42 Er2 71.8(2) . . . . ?
N4 C43 C42 C41 0.1(3) . . . . ?
N4 C46 C47 C48 177.4(3) . . . . ?
N4 C40 C41 Er2 -70.6(2) . . . . ?
N4 C40 C41 C42 -0.6(4) . . . . ?
C51 C46 C47 C48 -0.1(5) . . . . ?
C51 C50 C49 C48 1.0(5) . . . . ?
C4 C3 C2 Er1 75.6(2) . . . . ?
C4 C3 C2 C1 0.4(3) . . . . ?
C4 N1 C1 Er1 -65.04(17) . . . . ?
C4 N1 C1 C2 0.8(3) . . . . ?
C4 N1 C1 C5 179.3(2) . . . . ?
C4 N1 C7 C12 96.0(3) . . . . ?
C4 N1 C7 C8 -80.3(4) . . . . ?
C43 N4 C46 C51 96.6(3) . . . . ?
C43 N4 C46 C47 -81.0(4) . . . . ?
C43 N4 C40 Er2 -66.07(19) . . . . ?
C43 N4 C40 C41 0.6(3) . . . . ?
C43 N4 C40 C44 178.0(3) . . . . ?
C43 C42 C41 Er2 74.2(2) . . . . ?
C43 C42 C41 C40 0.3(4) . . . . ?
C15 C14 C19 C18 0.0(4) . . . . ?
C15 C16 C17 C18 0.6(6) . . . . ?
C7 C12 N2 Er1 -29.2(3) . . . . ?
C7 C12 N2 C13 159.5(2) . . . . ?
C7 C12 C11 C10 -1.9(4) . . . . ?
C7 N1 C1 Er1 102.8(2) . . . . ?
C7 N1 C1 C2 168.6(2) . . . . ?
C7 N1 C1 C5 -12.9(4) . . . . ?
C7 N1 C4 Er1 -101.8(2) . . . . ?
C7 N1 C4 C3 -168.6(2) . . . . ?
C7 N1 C4 C6 15.1(4) . . . . ?
C7 C8 C9 C10 -0.9(6) . . . . ?
C2 C3 C4 Er1 -72.7(2) . . . . ?
C2 C3 C4 N1 0.1(3) . . . . ?
C2 C3 C4 C6 175.9(3) . . . . ?
C68 C64 C63 C62 176.3(3) . . . . ?
C46 N4 C43 Er2 -103.3(2) . . . . ?
C46 N4 C43 C42 -170.7(2) . . . . ?
C46 N4 C43 C45 13.3(4) . . . . ?
C46 N4 C40 Er2 104.2(2) . . . . ?
C46 N4 C40 C41 170.9(3) . . . . ?
C46 N4 C40 C44 -11.8(4) . . . . ?
C46 C51 C50 C49 -1.6(4) . . . . ?
C63 C64 C68 C70 -64.5(3) . . . . ?
C63 C64 C68 C69 59.1(3) . . . . ?
C60 C59 C64 C68 -174.2(2) . . . . ?
C60 C59 C64 C63 2.7(4) . . . . ?
C60 C61 C62 C63 1.5(5) . . . . ?
C50 C51 C46 N4 -176.3(3) . . . . ?
C50 C51 C46 C47 1.2(4) . . . . ?
C19 C14 C15 C16 1.0(4) . . . . ?
C19 C18 C17 C16 0.4(6) . . . . ?
C54 C53 C58 C57 0.2(5) . . . . ?
C11 C12 N2 Er1 146.7(2) . . . . ?
C11 C12 N2 C13 -24.6(4) . . . . ?
C11 C12 C7 N1 -174.1(2) . . . . ?
C11 C12 C7 C8 2.1(4) . . . . ?
C11 C10 C9 C8 1.1(6) . . . . ?
C26 C21 C20 N3 -1.9(4) . . . . ?
C26 C21 C20 C25 -175.4(2) . . . . ?
C26 C21 C22 C23 176.2(3) . . . . ?
C73 Si3 C71 Er2 -44(2) . . . . ?
C29 C25 C24 C23 -176.7(3) . . . . ?
C47 C48 C49 C50 0.2(6) . . . . ?
C22 C21 C20 N3 176.3(2) . . . . ?
C22 C21 C20 C25 2.9(4) . . . . ?
C22 C21 C26 C28 -66.3(4) . . . . ?
C22 C21 C26 C27 57.1(4) . . . . ?
C22 C23 C24 C25 0.7(6) . . . . ?
C40 N4 C43 Er2 67.0(2) . . . . ?
C40 N4 C43 C42 -0.4(3) . . . . ?
C40 N4 C43 C45 -176.5(3) . . . . ?
C40 N4 C46 C51 -72.2(4) . . . . ?
C40 N4 C46 C47 110.2(3) . . . . ?
C38 Si2 C36 Er1 119.6(2) . . . . ?
C57 C56 C55 C54 -0.6(7) . . . . ?
C78 Si4 C75 Er2 -13.7(3) . . . . ?
C72 Si3 C71 Er2 80(2) . . . . ?
C49 C48 C47 C46 -0.6(5) . . . . ?
C61 C60 C65 C66 65.6(4) . . . . ?
C61 C60 C65 C67 -57.5(4) . . . . ?
C24 C25 C29 C30 -50.7(4) . . . . ?
C24 C25 C29 C31 74.1(4) . . . . ?
C58 C53 C54 C55 0.8(5) . . . . ?
C58 C57 C56 C55 1.6(7) . . . . ?
C65 C60 C61 C62 -177.5(3) . . . . ?
C44 C40 C41 Er2 112.4(4) . . . . ?
C44 C40 C41 C42 -177.6(3) . . . . ?
C5 C1 C2 Er1 110.9(3) . . . . ?
C5 C1 C2 C3 -179.0(3) . . . . ?
C56 C57 C58 C53 -1.4(6) . . . . ?
C76 Si4 C75 Er2 -134.2(3) . . . . ?
C35 Si1 C32 Er1 50.9(6) . . . . ?
C39 Si2 C36 Er1 -1.8(3) . . . . ?
C74 Si3 C71 Er2 -152(3) . . . . ?
C77 Si4 C75 Er2 106.5(3) . . . . ?
C45 C43 C42 Er2 -112.7(3) . . . . ?
C45 C43 C42 C41 175.5(3) . . . . ?
C37 Si2 C36 Er1 -122.0(2) . . . . ?
C33 Si1 C32 Er1 170.1(5) . . . . ?
C34 Si1 C32 Er1 -70.7(6) . . . . ?
C33A Si1 C32 Er1 78.1(8) . . . . ?
C35A Si1 C32 Er1 -37.0(10) . . . . ?
C34A Si1 C32 Er1 -160.2(10) . . . . ?
C73A Si3 C71 Er2 -55.8(6) . . . . ?
C72A Si3 C71 Er2 65.1(6) . . . . ?
C74A Si3 C71 Er2 -179.3(7) . . . . ?
